data_2220172
loop_
_publ_author_name
'Xia, Rong'
'Xu, Hai-Jun'
'Wang, Han'

_publ_section_title
;
 Bis{2-[(2-cyanophenyl)iminomethyl]phenolato}copper(II)
;
_journal_coeditor_code GW2050
_journal_issue 12
_journal_name_full 'Acta Crystallographica Section E'
_journal_page_first m1539
_journal_paper_doi 10.1107/S160053680803417X
_journal_volume 64
_journal_year 2008
_chemical_formula_iupac '[Cu (C14 H9 N2 O)2]'
_chemical_formula_moiety 'C28 H18 Cu N4 O2'
_chemical_formula_sum 'C28 H18 Cu N4 O2'
_chemical_formula_weight 506.00
_chemical_name_systematic
;
Bis{2-[(2-cyanophenyl)iminomethyl]phenolato}copper(II)
;
_space_group_IT_number 14
_symmetry_cell_setting monoclinic
_symmetry_space_group_name_Hall '-P 2ybc'
_symmetry_space_group_name_H-M 'P 1 21/c 1'
_atom_sites_solution_hydrogens geom
_atom_sites_solution_primary direct
_atom_sites_solution_secondary difmap
_audit_creation_method SHELXL-97
_cell_angle_alpha 90.00
_cell_angle_beta 107.570(11)
_cell_angle_gamma 90.00
_cell_formula_units_Z 2
_cell_length_a 9.698(3)
_cell_length_b 11.403(3)
_cell_length_c 10.889(3)
_cell_measurement_reflns_used 2373
_cell_measurement_temperature 293(2)
_cell_measurement_theta_max 27.3910
_cell_measurement_theta_min 3.0450
_cell_volume 1148.0(6)
_computing_cell_refinement 'CrystalClear (Rigaku, 2005)'
_computing_data_collection 'CrystalClear (Rigaku, 2005)'
_computing_data_reduction 'CrystalClear (Rigaku, 2005)'
_computing_molecular_graphics 'SHELXTL (Sheldrick, 2008)'
_computing_publication_material 'SHELXL97 (Sheldrick, 2008)'
_computing_structure_refinement 'SHELXL97 (Sheldrick, 2008)'
_computing_structure_solution 'SHELXS97 (Sheldrick, 2008)'
_diffrn_ambient_temperature 293(2)
_diffrn_detector_area_resol_mean 13.6612
_diffrn_measured_fraction_theta_full 0.994
_diffrn_measured_fraction_theta_max 0.994
_diffrn_measurement_device_type 'Rigaku Mercury2'
_diffrn_measurement_method \w
_diffrn_radiation_monochromator graphite
_diffrn_radiation_source 'fine-focus sealed tube'
_diffrn_radiation_type MoK\a
_diffrn_radiation_wavelength 0.71073
_diffrn_reflns_av_R_equivalents 0.0570
_diffrn_reflns_av_sigmaI/netI 0.0465
_diffrn_reflns_limit_h_max 12
_diffrn_reflns_limit_h_min -12
_diffrn_reflns_limit_k_max 14
_diffrn_reflns_limit_k_min -14
_diffrn_reflns_limit_l_max 14
_diffrn_reflns_limit_l_min -14
_diffrn_reflns_number 11307
_diffrn_reflns_theta_full 27.52
_diffrn_reflns_theta_max 27.52
_diffrn_reflns_theta_min 3.05
_diffrn_standards_number 0
_exptl_absorpt_coefficient_mu 0.986
_exptl_absorpt_correction_T_max 1.0000
_exptl_absorpt_correction_T_min 0.9094
_exptl_absorpt_correction_type multi-scan
_exptl_absorpt_process_details '(CrystalClear; Rigaku, 2005)'
_exptl_crystal_colour Red
_exptl_crystal_density_diffrn 1.464
_exptl_crystal_density_method 'not measured'
_exptl_crystal_description Block
_exptl_crystal_F_000 518
_exptl_crystal_size_max 0.1500
_exptl_crystal_size_mid 0.1000
_exptl_crystal_size_min 0.1000
_refine_diff_density_max 0.256
_refine_diff_density_min -0.429
_refine_ls_extinction_method none
_refine_ls_goodness_of_fit_ref 1.088
_refine_ls_hydrogen_treatment constr
_refine_ls_matrix_type full
_refine_ls_number_parameters 160
_refine_ls_number_reflns 2629
_refine_ls_number_restraints 0
_refine_ls_restrained_S_all 1.088
_refine_ls_R_factor_all 0.0755
_refine_ls_R_factor_gt 0.0503
_refine_ls_shift/su_max 0.000
_refine_ls_shift/su_mean 0.000
_refine_ls_structure_factor_coef Fsqd
_refine_ls_weighting_details 'calc w=1/[\s^2^(Fo^2^)+(0.0516P)^2^+0.2943P] where P=(Fo^2^+2Fc^2^)/3'
_refine_ls_weighting_scheme calc
_refine_ls_wR_factor_gt 0.1134
_refine_ls_wR_factor_ref 0.1248
_reflns_number_gt 1952
_reflns_number_total 2629
_reflns_threshold_expression I>2\s(I)
_cod_data_source_file gw2050.cif
_cod_data_source_block I
_cod_original_sg_symbol_H-M 'P 21/c'
_cod_database_code 2220172
_cod_database_fobs_code 2220172

loop_
_symmetry_equiv_pos_as_xyz
'x, y, z'
'-x, y+1/2, -z+1/2'
'-x, -y, -z'
'x, -y-1/2, z-1/2'

loop_
_atom_site_type_symbol
_atom_site_label
_atom_site_fract_x
_atom_site_fract_y
_atom_site_fract_z
_atom_site_U_iso_or_equiv
_atom_site_adp_type
_atom_site_calc_flag
_atom_site_refinement_flags
_atom_site_occupancy
Cu Cu1 1.0000 0.5000 0.0000 0.03878(18) Uani d S 1
N N1 0.9612(2) 0.6674(2) 0.0368(2) 0.0383(5) Uani d . 1
O O1 1.0810(2) 0.46983(18) 0.1778(2) 0.0469(5) Uani d . 1
C C8 0.8569(3) 0.7359(3) -0.0563(3) 0.0400(6) Uani d . 1
C C1 1.1420(3) 0.6686(3) 0.2473(3) 0.0416(7) Uani d . 1
C C7 1.0377(3) 0.7214(3) 0.1397(3) 0.0416(7) Uani d . 1
H H7A 1.0234 0.8018 0.1439 0.050 Uiso calc R 1
C C9 0.7154(3) 0.6925(3) -0.1043(3) 0.0469(7) Uani d . 1
C C2 1.1568(3) 0.5450(3) 0.2631(3) 0.0403(7) Uani d . 1
C C4 1.3310(4) 0.5785(3) 0.4717(3) 0.0587(9) Uani d . 1
H H4A 1.3938 0.5479 0.5471 0.070 Uiso calc R 1
C C6 1.2221(3) 0.7432(3) 0.3469(3) 0.0535(8) Uani d . 1
H H6A 1.2098 0.8239 0.3373 0.064 Uiso calc R 1
C C13 0.8922(4) 0.8413(3) -0.1019(3) 0.0507(8) Uani d . 1
H H13A 0.9852 0.8715 -0.0698 0.061 Uiso calc R 1
C C14 0.6811(3) 0.5801(3) -0.0602(3) 0.0539(8) Uani d . 1
C C10 0.6108(4) 0.7564(4) -0.1967(3) 0.0624(10) Uani d . 1
H H10A 0.5162 0.7291 -0.2270 0.075 Uiso calc R 1
C C12 0.7880(5) 0.9012(3) -0.1957(4) 0.0670(10) Uani d . 1
H H12A 0.8126 0.9711 -0.2280 0.080 Uiso calc R 1
C C5 1.3176(4) 0.6996(3) 0.4574(3) 0.0601(9) Uani d . 1
H H5A 1.3720 0.7496 0.5211 0.072 Uiso calc R 1
C C3 1.2547(4) 0.5035(3) 0.3782(3) 0.0507(8) Uani d . 1
H H3A 1.2678 0.4231 0.3909 0.061 Uiso calc R 1
N N2 0.6591(4) 0.4905(3) -0.0242(4) 0.0716(9) Uani d . 1
C C11 0.6491(5) 0.8599(4) -0.2422(4) 0.0729(12) Uani d . 1
H H11A 0.5805 0.9021 -0.3049 0.087 Uiso calc R 1

loop_
_atom_site_aniso_label
_atom_site_aniso_U_11
_atom_site_aniso_U_22
_atom_site_aniso_U_33
_atom_site_aniso_U_12
_atom_site_aniso_U_13
_atom_site_aniso_U_23
Cu1 0.0424(3) 0.0348(3) 0.0347(3) 0.0037(2) 0.0050(2) -0.0003(2)
N1 0.0399(13) 0.0373(13) 0.0349(12) 0.0036(10) 0.0069(10) 0.0010(10)
O1 0.0581(14) 0.0381(12) 0.0378(12) 0.0047(9) 0.0046(10) -0.0004(8)
C8 0.0428(16) 0.0400(16) 0.0340(15) 0.0077(12) 0.0066(12) -0.0006(12)
C1 0.0385(16) 0.0445(17) 0.0373(16) 0.0018(12) 0.0044(12) -0.0004(12)
C7 0.0445(17) 0.0332(15) 0.0433(16) 0.0020(12) 0.0074(13) -0.0001(12)
C9 0.0429(18) 0.0526(19) 0.0407(17) 0.0068(14) 0.0059(13) -0.0004(14)
C2 0.0407(17) 0.0443(16) 0.0349(15) 0.0040(13) 0.0098(13) 0.0009(12)
C4 0.050(2) 0.073(3) 0.0432(19) 0.0075(17) -0.0005(15) 0.0027(16)
C6 0.058(2) 0.0493(19) 0.0458(19) -0.0028(15) 0.0038(15) -0.0048(14)
C13 0.057(2) 0.0476(18) 0.0479(19) 0.0047(15) 0.0162(15) 0.0054(14)
C14 0.0386(18) 0.071(2) 0.0456(19) -0.0032(16) 0.0030(14) -0.0054(17)
C10 0.046(2) 0.081(3) 0.050(2) 0.0174(18) -0.0011(16) 0.0000(18)
C12 0.092(3) 0.051(2) 0.055(2) 0.0172(19) 0.018(2) 0.0155(16)
C5 0.061(2) 0.065(2) 0.0416(19) -0.0074(17) -0.0045(16) -0.0060(16)
C3 0.056(2) 0.0516(19) 0.0402(17) 0.0096(15) 0.0080(14) 0.0061(14)
N2 0.064(2) 0.067(2) 0.077(2) -0.0158(16) 0.0115(17) 0.0050(17)
C11 0.079(3) 0.073(3) 0.055(2) 0.036(2) 0.003(2) 0.0149(19)

loop_
_atom_type_symbol
_atom_type_description
_atom_type_scat_dispersion_real
_atom_type_scat_dispersion_imag
_atom_type_scat_source
C C 0.0033 0.0016 'International Tables Vol C Tables 4.2.6.8 and 6.1.1.4'
H H 0.0000 0.0000 'International Tables Vol C Tables 4.2.6.8 and 6.1.1.4'
N N 0.0061 0.0033 'International Tables Vol C Tables 4.2.6.8 and 6.1.1.4'
O O 0.0106 0.0060 'International Tables Vol C Tables 4.2.6.8 and 6.1.1.4'
Cu Cu 0.3201 1.2651 'International Tables Vol C Tables 4.2.6.8 and 6.1.1.4'

loop_
_geom_angle_atom_site_label_1
_geom_angle_atom_site_label_2
_geom_angle_atom_site_label_3
_geom_angle_site_symmetry_1
_geom_angle_site_symmetry_3
_geom_angle
O1 Cu1 O1 3_765 . 180.00(12)
O1 Cu1 N1 3_765 3_765 90.78(9)
O1 Cu1 N1 . 3_765 89.22(9)
O1 Cu1 N1 3_765 . 89.22(9)
O1 Cu1 N1 . . 90.78(9)
N1 Cu1 N1 3_765 . 180.00(13)
C7 N1 C8 . . 116.8(2)
C7 N1 Cu1 . . 122.03(19)
C8 N1 Cu1 . . 120.84(18)
C2 O1 Cu1 . . 125.24(19)
C13 C8 C9 . . 119.5(3)
C13 C8 N1 . . 122.1(3)
C9 C8 N1 . . 118.4(3)
C2 C1 C6 . . 119.5(3)
C2 C1 C7 . . 122.5(3)
C6 C1 C7 . . 117.7(3)
N1 C7 C1 . . 125.9(3)
N1 C7 H7A . . 117.1
C1 C7 H7A . . 117.1
C8 C9 C10 . . 120.0(3)
C8 C9 C14 . . 119.1(3)
C10 C9 C14 . . 120.8(3)
O1 C2 C3 . . 119.6(3)
O1 C2 C1 . . 123.2(3)
C3 C2 C1 . . 117.2(3)
C3 C4 C5 . . 121.9(3)
C3 C4 H4A . . 119.1
C5 C4 H4A . . 119.1
C5 C6 C1 . . 121.7(3)
C5 C6 H6A . . 119.2
C1 C6 H6A . . 119.2
C8 C13 C12 . . 119.4(3)
C8 C13 H13A . . 120.3
C12 C13 H13A . . 120.3
N2 C14 C9 . . 177.6(4)
C11 C10 C9 . . 119.4(3)
C11 C10 H10A . . 120.3
C9 C10 H10A . . 120.3
C11 C12 C13 . . 121.3(4)
C11 C12 H12A . . 119.3
C13 C12 H12A . . 119.3
C6 C5 C4 . . 118.3(3)
C6 C5 H5A . . 120.9
C4 C5 H5A . . 120.9
C4 C3 C2 . . 121.5(3)
C4 C3 H3A . . 119.3
C2 C3 H3A . . 119.3
C12 C11 C10 . . 120.3(3)
C12 C11 H11A . . 119.9
C10 C11 H11A . . 119.9

loop_
_geom_bond_atom_site_label_1
_geom_bond_atom_site_label_2
_geom_bond_site_symmetry_2
_geom_bond_distance
Cu1 O1 3_765 1.888(2)
Cu1 O1 . 1.888(2)
Cu1 N1 3_765 2.009(2)
Cu1 N1 . 2.009(2)
N1 C7 . 1.298(3)
N1 C8 . 1.429(3)
O1 C2 . 1.313(4)
C8 C13 . 1.382(4)
C8 C9 . 1.403(4)
C1 C2 . 1.421(4)
C1 C6 . 1.413(4)
C1 C7 . 1.429(4)
C7 H7A . 0.9300
C9 C10 . 1.398(4)
C9 C14 . 1.443(5)
C2 C3 . 1.407(4)
C4 C3 . 1.364(4)
C4 C5 . 1.391(5)
C4 H4A . 0.9300
C6 C5 . 1.371(4)
C6 H6A . 0.9300
C13 C12 . 1.381(4)
C13 H13A . 0.9300
C14 N2 . 1.137(4)
C10 C11 . 1.374(5)
C10 H10A . 0.9300
C12 C11 . 1.372(5)
C12 H12A . 0.9300
C5 H5A . 0.9300
C3 H3A . 0.9300
C11 H11A . 0.9300
